data_7158673
loop_
_publ_author_name
'Fukumoto, Yuri'
'Umeno, Tomohiro'
'Kuramochi, Hina'
'Hamada, Koichi'
'Matsumoto, Shota'
'Suzuki, Noriko'
'Usui, Kazuteru'
'Mizutani, Akihiro'
'Karasawa, Satoru'

_publ_section_title
;
 Acid Responsiveness of Emissive Morpholinyl Aminoquinolines and Their Use
 for Cell Fluorescence Imaging
;
_journal_name_full 'Organic &amp; Biomolecular Chemistry'
_journal_paper_doi 10.1039/D2OB00546H
_journal_year 2022
_chemical_formula_moiety 'F6 P, C18 H20 F6 N3 O, 0.5(C H4 O)'
_chemical_formula_sum 'C18.5 H22 F12 N3 O1.5 P'
_chemical_formula_weight 569.36
_chemical_name_systematic FY-005_3
_space_group_crystal_system orthorhombic
_space_group_IT_number 33
_space_group_name_Hall 'P 2c -2n'
_space_group_name_H-M_alt 'P n a 21'
_atom_sites_solution_hydrogens geom
_atom_sites_solution_primary dual
_audit_creation_date 2021-05-13
_audit_creation_method
;
Olex2 1.3-ac4
(compiled 2019.04.23 svn.r3594 for Rigaku Oxford Diffraction, GUI svn.r5739)
;
_audit_update_record
;
2022-04-09 deposited with the CCDC.	2022-05-06 downloaded from the CCDC.
;
_cell_angle_alpha 90
_cell_angle_beta 90
_cell_angle_gamma 90
_cell_formula_units_Z 8
_cell_length_a 55.7279(19)
_cell_length_b 8.6632(2)
_cell_length_c 9.3599(3)
_cell_measurement_reflns_used 6613
_cell_measurement_temperature 93
_cell_measurement_theta_max 68.1500
_cell_measurement_theta_min 4.9700
_cell_volume 4518.8(2)
_computing_cell_refinement 'CrysAlisPro 1.171.41.34a (Rigaku OD, 2019)'
_computing_data_collection 'CrysAlisPro 1.171.41.34a (Rigaku OD, 2019)'
_computing_data_reduction 'CrysAlisPro 1.171.41.34a (Rigaku OD, 2019)'
_computing_molecular_graphics 'Olex2 (Dolomanov et al., 2009)'
_computing_publication_material 'Olex2 (Dolomanov et al., 2009)'
_computing_structure_refinement 'ShelXL (Sheldrick, 2015)'
_computing_structure_solution 'ShelXT (Sheldrick, 2015)'
_diffrn_ambient_temperature 93
_diffrn_detector 'Rigaku HyPix-6000 area detector'
_diffrn_detector_area_resol_mean 10.0
_diffrn_detector_type 'HPC area detector'
_diffrn_measured_fraction_theta_full 1.000
_diffrn_measured_fraction_theta_max 0.948
_diffrn_measurement_details
;
List of Runs (angles in degrees, time in seconds):

  # Type    Start    End  Width  t~exp~   \w     \q     \k     \f   Frames
#--------------------------------------------------------------------------
  1  \w    -62.00   1.00   0.50   16.15    --  -48.70  71.00 -38.00  126
  2  \w   -167.00 -98.00   0.50   64.61    --  -97.00 -92.00 -51.00  138
  3  \w   -170.00 -84.00   0.50   64.61    --  -97.00 -71.00-169.00  172
  4  \w    -73.00 -47.00   0.50   64.61    --  -97.00  61.00-171.00   52
  5  \w   -112.00 -47.00   0.50   16.15    --  -48.70 -37.00-150.00  130
  6  \w    -16.00  19.00   0.50   16.15    --   48.70 -19.00 150.00   70
  7  \w    -68.00 -27.00   0.50   64.61    --  -97.00  57.00 150.00   82
  8  \w    -56.00 -31.00   0.50   64.61    --  -97.00  57.00 -90.00   50
  9  \w    -67.00 -39.00   0.50   64.61    --  -97.00  57.00 -30.00   56
 10  \w     36.00  61.00   0.50   64.61    --  108.36 -57.00 120.00   50
 11  \w     37.00  63.00   0.50   64.61    --  108.36 -57.00-150.00   52
 12  \w     36.00  61.00   0.50   64.61    --  108.36 -57.00   0.00   50
 13  \w     36.00  64.00   0.50   64.61    --  108.36 -57.00 -30.00   56
 14  \w     39.00  64.00   0.50   64.61    --  108.36 -57.00  90.00   50
;
_diffrn_measurement_device 'four-circle diffractometer'
_diffrn_measurement_device_type Rigaku_Synergy-Custom_007
_diffrn_measurement_method '\w scans'
_diffrn_orient_matrix_type 'CrysAlisPro convention (1999,Acta A55,543-557)'
_diffrn_orient_matrix_UB_11 -0.0319051000
_diffrn_orient_matrix_UB_12 -0.0618851000
_diffrn_orient_matrix_UB_13 0.0253671000
_diffrn_orient_matrix_UB_21 -0.1283008000
_diffrn_orient_matrix_UB_22 0.1105372000
_diffrn_orient_matrix_UB_23 0.0019781000
_diffrn_orient_matrix_UB_31 -0.0980576000
_diffrn_orient_matrix_UB_32 -0.1247132000
_diffrn_orient_matrix_UB_33 -0.0108269000
_diffrn_radiation_monochromator 'multi-layer mirror optics'
_diffrn_radiation_probe x-ray
_diffrn_radiation_type 'Cu K\a'
_diffrn_radiation_wavelength 1.54184
_diffrn_reflns_av_R_equivalents 0.0705
_diffrn_reflns_av_unetI/netI 0.0665
_diffrn_reflns_Laue_measured_fraction_full 1.000
_diffrn_reflns_Laue_measured_fraction_max 0.948
_diffrn_reflns_limit_h_max 68
_diffrn_reflns_limit_h_min -66
_diffrn_reflns_limit_k_max 10
_diffrn_reflns_limit_k_min -10
_diffrn_reflns_limit_l_max 8
_diffrn_reflns_limit_l_min -11
_diffrn_reflns_number 18212
_diffrn_reflns_point_group_measured_fraction_full 0.790
_diffrn_reflns_point_group_measured_fraction_max 0.733
_diffrn_reflns_theta_full 67.684
_diffrn_reflns_theta_max 77.592
_diffrn_reflns_theta_min 3.172
_diffrn_source 'rotating anode X-ray generator'
_diffrn_source_type micromax007
_exptl_absorpt_coefficient_mu 2.214
_exptl_absorpt_correction_T_max 1.00000
_exptl_absorpt_correction_T_min 0.84620
_exptl_absorpt_correction_type multi-scan
_exptl_absorpt_process_details
;
CrysAlisPro 1.171.41.34a (Rigaku Oxford Diffraction, 2019)
Empirical absorption correction using spherical harmonics,
 implemented in SCALE3 ABSPACK scaling algorithm.
;
_exptl_crystal_colour yellow
_exptl_crystal_colour_primary yellow
_exptl_crystal_density_diffrn 1.674
_exptl_crystal_description plate
_exptl_crystal_F_000 2312
_exptl_crystal_preparation Luminescent
_exptl_crystal_size_max 0.112
_exptl_crystal_size_mid 0.085
_exptl_crystal_size_min 0.069
_refine_diff_density_max 0.879
_refine_diff_density_min -0.350
_refine_diff_density_rms 0.085
_refine_ls_abs_structure_details
;
 Flack x determined using 1334 quotients [(I+)-(I-)]/[(I+)+(I-)]
 (Parsons, Flack and Wagner, Acta Cryst. B69 (2013) 249-259).
;
_refine_ls_abs_structure_Flack 0.02(3)
_refine_ls_extinction_method none
_refine_ls_goodness_of_fit_ref 1.036
_refine_ls_hydrogen_treatment constr
_refine_ls_matrix_type full
_refine_ls_number_parameters 669
_refine_ls_number_reflns 7027
_refine_ls_number_restraints 12
_refine_ls_restrained_S_all 1.035
_refine_ls_R_factor_all 0.1125
_refine_ls_R_factor_gt 0.0834
_refine_ls_shift/su_max 0.000
_refine_ls_shift/su_mean 0.000
_refine_ls_structure_factor_coef Fsqd
_refine_ls_weighting_details 'w=1/[\s^2^(Fo^2^)+(0.1570P)^2^+3.5513P] where P=(Fo^2^+2Fc^2^)/3'
_refine_ls_weighting_scheme calc
_refine_ls_wR_factor_gt 0.2318
_refine_ls_wR_factor_ref 0.2608
_reflns_Friedel_coverage 0.454
_reflns_Friedel_fraction_full 0.550
_reflns_Friedel_fraction_max 0.488
_reflns_number_gt 4788
_reflns_number_total 7027
_reflns_threshold_expression 'I > 2\s(I)'
_cod_data_source_file d2ob00546h2.cif
_cod_data_source_block 3
_cod_original_formula_sum 'C18.50 H22 F12 N3 O1.50 P'
_cod_database_code 7158673
_shelx_shelxl_version_number 2018/3
_chemical_oxdiff_formula 'C H N F O P'
_shelx_space_group_comment
;
The symmetry employed for this shelxl refinement is uniquely defined
by the following loop, which should always be used as a source of
symmetry information in preference to the above space-group names.
They are only intended as comments.
;
_diffrn_oxdiff_digest_frames
;
016d02e860545949cc9eb1435685fa7609011345fd3
;
_reflns_odcompleteness_completeness 99.96
_reflns_odcompleteness_iscentric 1
_reflns_odcompleteness_theta 66.97
_olex2_refinement_description
;
1. Fixed Uiso
 At 1.2 times of:
  All C(H) groups, All C(H,H) groups, All N(H) groups
 At 1.5 times of:
  All C(H,H,H) groups, All O(H) groups
2. Restrained distances
 N00W-C01X \\sim N00W-C1
 with sigma of 0.02
 N00W-C2 \\sim N00W-C2A
 with sigma of 0.02
 C01X-C5 \\sim C1-C5A
 with sigma of 0.02
 O1-C4 \\sim O1A-C4A
 with sigma of 0.02
 O1-C5 \\sim O1A-C5A
 with sigma of 0.02
 C2-C4 \\sim C2A-C4A
 with sigma of 0.02
 N00W-C4 \\sim N00W-C4A
 with sigma of 0.04
 N00W-C5 \\sim N00W-C5A
 with sigma of 0.04
 C01X-O1 \\sim C1-O1A
 with sigma of 0.04
 O1-C2 \\sim O1A-C2A
 with sigma of 0.04
 C4-C5 \\sim C4A-C5A
 with sigma of 0.04
3. Uiso/Uaniso restraints and constraints
Uanis(C1) = Uanis(C01X)
Uanis(C2) = Uanis(C2A)
Uanis(C4) = Uanis(C4A)
Uanis(C5) = Uanis(C5A)
Uanis(O1) = Uanis(O1A)
4. Others
 Sof(C2A)=Sof(H2AA)=Sof(H2AB)=Sof(C4A)=Sof(H4AA)=Sof(H4AB)=Sof(O1A)=Sof(C5A)=
 Sof(H5AA)=Sof(H5AB)=Sof(C1)=Sof(H1A)=Sof(H1B)=1-FVAR(1)
 Sof(C01X)=Sof(H01H)=Sof(H01K)=Sof(O1)=Sof(C2)=Sof(H2A)=Sof(H2B)=Sof(C4)=
 Sof(H4A)=Sof(H4B)=Sof(C5)=Sof(H5A)=Sof(H5B)=FVAR(1)
5.a Secondary CH2 refined with riding coordinates:
 C01D(H01M,H01N), C01H(H01A,H01B), C01L(H01P,H01Q), C01M(H01R,H01S), C01R(H01C,
 H01D), C01S(H01X,H01Y), C01T(H01Z,H), C01U(H01,HA), C01X(H01H,H01K), C2(H2A,
 H2B), C4(H4A,H4B), C5(H5A,H5B), C2A(H2AA,H2AB), C4A(H4AA,H4AB), C5A(H5AA,H5AB),
  C1(H1A,H1B)
5.b Aromatic/amide H refined with riding coordinates:
 N00M(H00M), C010(H010), N012(H012), C016(H016), C019(H019), C01C(H01L),
 C01F(H01O), C01I(H01I), C01J(H01J), C01N(H01T)
5.c Idealised Me refined as rotating group:
 C01O(H01U,H01V,H01W), C01V(H01E,H01F,H01G), C01Y(H2,HB,HC)
5.d Idealised tetrahedral OH refined as rotating group:
 O01B(H1)
;
_olex2_submission_original_sample_id FY-005_3
_olex2_submission_special_instructions 'No special instructions were received'
_oxdiff_exptl_absorpt_empirical_details
;
Empirical correction (ABSPACK) includes:
- Absorption correction using spherical harmonics
- Frame scaling
;
_oxdiff_exptl_absorpt_empirical_full_max 2.037
_oxdiff_exptl_absorpt_empirical_full_min 0.629

loop_
_space_group_symop_operation_xyz
'x, y, z'
'-x, -y, z+1/2'
'x+1/2, -y+1/2, z'
'-x+1/2, y+1/2, z+1/2'

loop_
_atom_site_label
_atom_site_type_symbol
_atom_site_fract_x
_atom_site_fract_y
_atom_site_fract_z
_atom_site_U_iso_or_equiv
_atom_site_adp_type
_atom_site_occupancy
_atom_site_site_symmetry_order
_atom_site_calc_flag
_atom_site_refinement_flags_posn
_atom_site_refinement_flags_adp
_atom_site_refinement_flags_occupancy
_atom_site_disorder_assembly
_atom_site_disorder_group
P001 P 0.30303(4) 0.6082(3) 0.1510(4) 0.0738(9) Uani 1 1 d . . . . .
P002 P 0.30944(5) 1.0440(3) -0.2800(4) 0.0735(8) Uani 1 1 d . . . . .
F003 F 0.44463(11) -0.0166(7) 0.1177(7) 0.0719(15) Uani 1 1 d . . . . .
F004 F 0.43689(11) -0.2519(6) 0.1725(9) 0.0823(19) Uani 1 1 d . . . . .
F005 F 0.46327(10) -0.1247(8) 0.2925(8) 0.0834(18) Uani 1 1 d . . . . .
F006 F 0.40517(13) -0.0961(8) 0.7964(8) 0.0865(19) Uani 1 1 d . . . . .
F007 F 0.51293(13) -0.3472(9) 1.1438(8) 0.097(2) Uani 1 1 d . . . . .
F008 F 0.48646(12) -0.2455(10) 0.5289(10) 0.105(3) Uani 1 1 d . . . . .
F009 F 0.51539(14) -0.1054(9) 1.1021(10) 0.105(2) Uani 1 1 d . . . . .
N00A N 0.38757(12) 0.0285(9) 0.5235(9) 0.0554(18) Uani 1 1 d . . . . .
F00B F 0.51948(14) -0.1732(9) 0.4315(8) 0.092(2) Uani 1 1 d . . . . .
F00C F 0.43778(11) 0.0274(11) 0.7528(8) 0.104(3) Uani 1 1 d . . . . .
F00D F 0.51082(14) -0.4140(9) 0.4414(9) 0.097(2) Uani 1 1 d . . . . .
F00E F 0.30871(12) 0.4657(7) 0.2536(13) 0.113(4) Uani 1 1 d . . . . .
F00F F 0.31545(14) 1.1721(7) -0.3933(10) 0.099(2) Uani 1 1 d . . . . .
O00G O 0.63414(13) -0.5250(9) 1.3940(11) 0.082(2) Uani 1 1 d . . . . .
N00H N 0.54477(13) -0.3098(9) 0.9257(10) 0.0597(19) Uani 1 1 d . . . . .
F00I F 0.40481(16) 0.1458(8) 0.7751(10) 0.110(3) Uani 1 1 d . . . . .
F00J F 0.33022(11) 0.6542(8) 0.1437(13) 0.119(3) Uani 1 1 d . . . . .
F00K F 0.48545(11) -0.2356(11) 1.0254(11) 0.115(3) Uani 1 1 d . . . . .
N00L N 0.64247(14) -0.5440(8) 1.0857(12) 0.066(2) Uani 1 1 d . . . . .
N00M N 0.32808(14) 0.0633(9) 0.1550(12) 0.071(2) Uani 1 1 d . . . . .
H00M H 0.325445 0.068026 0.062377 0.086 Uiso 1 1 calc R . . . .
F00N F 0.27561(11) 0.5612(8) 0.1566(12) 0.121(4) Uani 1 1 d . . . . .
F00O F 0.30033(19) 0.7127(10) 0.2913(13) 0.126(3) Uani 1 1 d . . . . .
F00P F 0.31539(16) 0.9142(9) -0.3891(12) 0.119(3) Uani 1 1 d . . . . .
C00Q C 0.35116(16) 0.0307(10) 0.2055(13) 0.061(2) Uani 1 1 d . . . . .
F00R F 0.29580(15) 0.7541(8) 0.0636(12) 0.111(3) Uani 1 1 d . . . . .
C00S C 0.54720(16) -0.3359(10) 0.6676(9) 0.054(2) Uani 1 1 d . . . . .
F00T F 0.28299(12) 1.0439(8) -0.3330(17) 0.148(5) Uani 1 1 d . . . . .
C00U C 0.41485(16) 0.0243(11) 0.7200(13) 0.063(2) Uani 1 1 d . . . . .
C00V C 0.39912(15) -0.0333(10) 0.2803(11) 0.053(2) Uani 1 1 d . . . . .
N00W N 0.26363(13) 0.1405(9) 0.2447(14) 0.085(3) Uani 1 1 d D . . . .
C00X C 0.38212(15) 0.0106(9) 0.3864(11) 0.052(2) Uani 1 1 d . . . . .
F00Y F 0.30472(18) 1.1872(10) -0.1711(13) 0.130(4) Uani 1 1 d . . . . .
C00Z C 0.55729(17) -0.3407(11) 0.8048(11) 0.060(2) Uani 1 1 d . . . . .
C010 C 0.51041(17) -0.2575(11) 0.7801(14) 0.063(2) Uani 1 1 d . . . . .
H010 H 0.494105 -0.225849 0.776640 0.076 Uiso 1 1 calc R . . . .
C011 C 0.52196(16) -0.2698(10) 0.9088(13) 0.062(2) Uani 1 1 d . . . . .
N012 N 0.61958(16) -0.4596(11) 0.7114(13) 0.081(3) Uani 1 1 d . . . . .
H012 H 0.626417 -0.504678 0.637592 0.097 Uiso 1 1 calc R . . . .
C013 C 0.42304(15) -0.0626(10) 0.3321(11) 0.052(2) Uani 1 1 d . . . . .
C014 C 0.44198(16) -0.1136(11) 0.2259(13) 0.065(3) Uani 1 1 d . . . . .
F015 F 0.3055(2) 0.5078(12) 0.0148(14) 0.140(4) Uani 1 1 d . . . . .
C016 C 0.3690(2) -0.0080(12) 0.0973(13) 0.067(3) Uani 1 1 d . . . . .
H016 H 0.364623 -0.009532 -0.000739 0.081 Uiso 1 1 calc R . . . .
C018 C 0.5099(2) -0.2774(14) 0.5155(15) 0.078(3) Uani 1 1 d . . . . .
C019 C 0.42861(16) -0.0413(11) 0.4716(11) 0.058(2) Uani 1 1 d . . . . .
H019 H 0.444479 -0.056589 0.505797 0.069 Uiso 1 1 calc R . . . .
C01A C 0.59569(16) -0.4173(11) 0.7016(11) 0.059(2) Uani 1 1 d . . . . .
O01B O 0.57101(17) -0.4404(12) 1.1695(13) 0.106(3) Uani 1 1 d . . . . .
H1 H 0.577199 -0.403613 1.243918 0.159 Uiso 1 1 calc GR . . . .
C01C C 0.56161(18) -0.3674(12) 0.5472(12) 0.066(2) Uani 1 1 d . . . . .
H01L H 0.555151 -0.358460 0.453631 0.079 Uiso 1 1 calc R . . . .
C01D C 0.63362(19) -0.4025(12) 1.1646(15) 0.073(3) Uani 1 1 d . . . . .
H01M H 0.639297 -0.309274 1.113577 0.088 Uiso 1 1 calc R . . . .
H01N H 0.615858 -0.401628 1.162301 0.088 Uiso 1 1 calc R . . . .
C01E C 0.41004(16) 0.0041(10) 0.5635(12) 0.055(2) Uani 1 1 d . . . . .
C01F C 0.58206(17) -0.3806(12) 0.8220(12) 0.062(2) Uani 1 1 d . . . . .
H01O H 0.589139 -0.382172 0.914315 0.074 Uiso 1 1 calc R . . . .
C01G C 0.52230(18) -0.2906(11) 0.6584(13) 0.065(2) Uani 1 1 d . . . . .
C01H C 0.28698(16) 0.1336(10) 0.1671(15) 0.073(3) Uani 1 1 d . . . . .
H01A H 0.290003 0.236199 0.124142 0.087 Uiso 1 1 calc R . . . .
H01B H 0.285294 0.059024 0.087537 0.087 Uiso 1 1 calc R . . . .
C01I C 0.39135(18) -0.0410(11) 0.1354(13) 0.067(3) Uani 1 1 d . . . . .
H01I H 0.402528 -0.070785 0.063915 0.080 Uiso 1 1 calc R . . . .
C01J C 0.35776(15) 0.0393(10) 0.3450(12) 0.058(2) Uani 1 1 d . . . . .
H01J H 0.346157 0.064571 0.415619 0.070 Uiso 1 1 calc R . . . .
C01K C 0.50883(17) -0.2393(12) 1.0440(13) 0.065(3) Uani 1 1 d . . . . .
C01L C 0.6362(2) -0.6822(10) 1.1798(18) 0.089(5) Uani 1 1 d . . . . .
H01P H 0.618673 -0.699723 1.174843 0.107 Uiso 1 1 calc R . . . .
H01Q H 0.644192 -0.774996 1.140360 0.107 Uiso 1 1 calc R . . . .
C01M C 0.6341(2) -0.4317(13) 0.8418(16) 0.080(3) Uani 1 1 d . . . . .
H01R H 0.628984 -0.334305 0.888005 0.096 Uiso 1 1 calc R . . . .
H01S H 0.651262 -0.422918 0.816484 0.096 Uiso 1 1 calc R . . . .
C01N C 0.5850(2) -0.4113(14) 0.5666(15) 0.078(3) Uani 1 1 d . . . . .
H01T H 0.594356 -0.438442 0.485351 0.093 Uiso 1 1 calc R . . . .
C01O C 0.66933(18) -0.5377(13) 1.0657(16) 0.077(3) Uani 1 1 d . . . . .
H01U H 0.673787 -0.438120 1.023707 0.116 Uiso 1 1 calc GR . . . .
H01V H 0.674377 -0.621303 1.001921 0.116 Uiso 1 1 calc GR . . . .
H01W H 0.677254 -0.549518 1.158527 0.116 Uiso 1 1 calc GR . . . .
F01P F 0.33668(18) 1.0461(10) -0.2343(16) 0.147(4) Uani 1 1 d . . . . .
F01Q F 0.3040(3) 0.9272(12) -0.1641(15) 0.187(6) Uani 1 1 d . . . . .
C01R C 0.30871(16) 0.0890(11) 0.2526(16) 0.072(3) Uani 1 1 d . . . . .
H01C H 0.312914 0.172597 0.320311 0.086 Uiso 1 1 calc R . . . .
H01D H 0.305433 -0.005980 0.308037 0.086 Uiso 1 1 calc R . . . .
C01S C 0.6303(2) -0.5647(12) 0.9417(16) 0.079(3) Uani 1 1 d . . . . .
H01X H 0.636582 -0.659794 0.896313 0.095 Uiso 1 1 calc R . . . .
H01Y H 0.612901 -0.578958 0.957116 0.095 Uiso 1 1 calc R . . . .
C01T C 0.6432(3) -0.6655(13) 1.3315(16) 0.083(3) Uani 1 1 d . . . . .
H01Z H 0.636973 -0.754772 1.386158 0.100 Uiso 1 1 calc R . . . .
H H 0.660906 -0.666410 1.338800 0.100 Uiso 1 1 calc R . . . .
C01U C 0.6415(2) -0.3939(11) 1.3130(18) 0.086(4) Uani 1 1 d . . . . .
H01 H 0.659221 -0.386049 1.315735 0.103 Uiso 1 1 calc R . . . .
HA H 0.634838 -0.299377 1.357343 0.103 Uiso 1 1 calc R . . . .
C01V C 0.26615(19) 0.2400(14) 0.380(2) 0.101(5) Uani 1 1 d . . . . .
H01E H 0.275828 0.184687 0.450585 0.152 Uiso 1 1 calc GR . . . .
H01F H 0.250213 0.261072 0.419350 0.152 Uiso 1 1 calc GR . . . .
H01G H 0.274030 0.337611 0.355270 0.152 Uiso 1 1 calc GR . . . .
C01X C 0.2528(3) -0.0108(15) 0.306(2) 0.068(5) Uani 0.685(13) 1 d D . P A 1
H01H H 0.265090 -0.070144 0.358647 0.082 Uiso 0.685(13) 1 calc R . P A 1
H01K H 0.239327 0.012560 0.371639 0.082 Uiso 0.685(13) 1 calc R . P A 1
C01Y C 0.5610(3) -0.5853(15) 1.200(3) 0.137(8) Uani 1 1 d . . . . .
H2 H 0.559016 -0.643724 1.111284 0.205 Uiso 1 1 calc GR . . . .
HB H 0.545310 -0.571327 1.245759 0.205 Uiso 1 1 calc GR . . . .
HC H 0.571650 -0.641966 1.264817 0.205 Uiso 1 1 calc GR . . . .
O1 O 0.2258(2) -0.0146(16) 0.1000(19) 0.083(6) Uani 0.685(13) 1 d D . P A 1
C2 C 0.2433(3) 0.2226(16) 0.167(3) 0.102(9) Uani 0.685(13) 1 d D . P A 1
H2A H 0.229490 0.237867 0.231877 0.122 Uiso 0.685(13) 1 calc R . P A 1
H2B H 0.248718 0.324832 0.132377 0.122 Uiso 0.685(13) 1 calc R . P A 1
C4 C 0.2362(3) 0.123(2) 0.043(2) 0.084(5) Uani 0.685(13) 1 d D . P A 1
H4A H 0.224425 0.177390 -0.017721 0.101 Uiso 0.685(13) 1 calc R . P A 1
H4B H 0.250420 0.097210 -0.015291 0.101 Uiso 0.685(13) 1 calc R . P A 1
C5 C 0.2440(3) -0.1002(16) 0.179(2) 0.086(6) Uani 0.685(13) 1 d D . P A 1
H5A H 0.257730 -0.123158 0.115575 0.104 Uiso 0.685(13) 1 calc R . P A 1
H5B H 0.237191 -0.199569 0.212131 0.104 Uiso 0.685(13) 1 calc R . P A 1
C2A C 0.2487(5) 0.179(5) 0.113(4) 0.102(9) Uani 0.315(13) 1 d D . P A 2
H2AA H 0.251388 0.287350 0.084484 0.122 Uiso 0.315(13) 1 calc R . P A 2
H2AB H 0.253606 0.111553 0.032180 0.122 Uiso 0.315(13) 1 calc R . P A 2
C4A C 0.2225(5) 0.153(4) 0.146(5) 0.084(5) Uani 0.315(13) 1 d D . P A 2
H4AA H 0.217976 0.206576 0.235518 0.101 Uiso 0.315(13) 1 calc R . P A 2
H4AB H 0.212294 0.193014 0.067367 0.101 Uiso 0.315(13) 1 calc R . P A 2
O1A O 0.2198(6) -0.010(3) 0.160(4) 0.083(6) Uani 0.315(13) 1 d D . P A 2
C5A C 0.2340(5) -0.058(4) 0.285(5) 0.086(6) Uani 0.315(13) 1 d D . P A 2
H5AA H 0.230841 -0.167595 0.307056 0.104 Uiso 0.315(13) 1 calc R . P A 2
H5AB H 0.229353 0.004685 0.369173 0.104 Uiso 0.315(13) 1 calc R . P A 2
C1 C 0.2602(5) -0.035(3) 0.254(6) 0.068(5) Uani 0.315(13) 1 d D . P A 2
H1A H 0.264665 -0.085653 0.163080 0.082 Uiso 0.315(13) 1 calc R . P A 2
H1B H 0.270129 -0.079375 0.331904 0.082 Uiso 0.315(13) 1 calc R . P A 2

loop_
_atom_site_aniso_label
_atom_site_aniso_U_11
_atom_site_aniso_U_22
_atom_site_aniso_U_33
_atom_site_aniso_U_23
_atom_site_aniso_U_13
_atom_site_aniso_U_12
P001 0.0593(12) 0.0415(11) 0.120(3) 0.0065(15) -0.0014(15) -0.0005(9)
P002 0.0800(16) 0.0493(13) 0.091(2) 0.0070(14) -0.0033(15) 0.0102(11)
F003 0.077(3) 0.073(3) 0.066(4) 0.002(3) 0.011(3) 0.003(3)
F004 0.089(4) 0.053(3) 0.105(6) -0.011(3) 0.012(4) 0.006(2)
F005 0.058(3) 0.107(5) 0.085(4) -0.004(4) -0.005(3) 0.018(3)
F006 0.121(5) 0.074(4) 0.064(4) 0.001(3) 0.001(4) -0.023(4)
F007 0.112(5) 0.111(5) 0.067(4) 0.008(4) 0.016(4) 0.021(4)
F008 0.070(4) 0.139(7) 0.108(6) 0.034(5) -0.011(4) 0.014(4)
F009 0.113(5) 0.090(5) 0.111(6) -0.026(5) 0.007(5) -0.011(4)
N00A 0.049(4) 0.054(4) 0.063(5) -0.002(4) 0.003(3) -0.003(3)
F00B 0.117(5) 0.092(4) 0.066(4) 0.015(4) -0.004(4) -0.009(4)
F00C 0.059(3) 0.187(8) 0.067(5) 0.004(5) -0.015(3) -0.017(4)
F00D 0.105(5) 0.099(5) 0.089(5) 0.002(4) -0.017(4) -0.023(4)
F00E 0.078(4) 0.048(3) 0.214(11) 0.038(5) -0.035(5) -0.009(3)
F00F 0.122(5) 0.049(3) 0.125(7) 0.021(4) -0.021(5) -0.028(3)
O00G 0.070(4) 0.067(4) 0.108(7) 0.012(5) 0.007(4) 0.019(3)
N00H 0.056(4) 0.056(4) 0.067(5) 0.006(4) -0.001(4) 0.004(3)
F00I 0.163(7) 0.074(4) 0.093(5) -0.033(4) -0.049(5) 0.034(4)
F00J 0.071(4) 0.081(4) 0.205(10) 0.006(6) 0.025(5) -0.012(3)
F00K 0.056(4) 0.163(8) 0.124(7) -0.042(6) 0.004(4) 0.013(4)
N00L 0.059(4) 0.034(3) 0.104(7) 0.006(4) 0.005(4) 0.004(3)
N00M 0.061(4) 0.053(4) 0.100(7) -0.005(5) -0.023(5) 0.008(3)
F00N 0.064(3) 0.090(4) 0.210(11) 0.061(6) -0.023(5) -0.010(3)
F00O 0.167(8) 0.084(5) 0.128(8) -0.012(5) 0.026(7) 0.020(5)
F00P 0.141(6) 0.065(4) 0.152(8) -0.043(5) -0.027(6) 0.016(4)
C00Q 0.060(5) 0.043(4) 0.081(7) -0.001(5) -0.006(5) 0.001(4)
F00R 0.110(5) 0.055(4) 0.169(9) 0.040(5) -0.009(5) -0.001(3)
C00S 0.080(6) 0.049(4) 0.032(5) 0.003(4) 0.006(4) 0.000(4)
F00T 0.060(3) 0.080(4) 0.304(16) 0.015(7) -0.011(6) 0.000(3)
C00U 0.058(5) 0.056(5) 0.076(7) 0.008(5) -0.003(5) 0.006(4)
C00V 0.053(4) 0.046(4) 0.060(5) -0.002(4) -0.007(4) -0.001(3)
N00W 0.052(4) 0.049(4) 0.154(11) 0.023(6) -0.028(5) -0.009(3)
C00X 0.052(4) 0.039(4) 0.065(6) -0.007(4) 0.005(4) -0.001(3)
F00Y 0.155(8) 0.077(5) 0.157(10) -0.033(6) 0.050(7) -0.007(5)
C00Z 0.072(5) 0.055(5) 0.054(6) 0.002(5) 0.016(5) -0.002(4)
C010 0.062(5) 0.047(5) 0.080(7) 0.009(5) -0.005(5) -0.002(4)
C011 0.055(5) 0.048(5) 0.082(7) 0.007(5) 0.002(5) -0.002(4)
N012 0.068(5) 0.083(6) 0.091(7) -0.008(5) 0.000(5) 0.024(4)
C013 0.053(4) 0.044(4) 0.058(6) 0.001(4) 0.005(4) 0.002(3)
C014 0.057(5) 0.063(6) 0.076(7) -0.003(6) 0.006(5) 0.005(4)
F015 0.145(8) 0.109(7) 0.166(11) -0.055(7) 0.007(7) 0.007(5)
C016 0.084(7) 0.057(5) 0.062(7) -0.007(5) -0.020(5) 0.008(5)
C018 0.076(7) 0.070(7) 0.087(9) 0.018(7) 0.008(6) -0.002(5)
C019 0.053(5) 0.062(6) 0.058(6) 0.008(5) -0.007(4) -0.002(4)
C01A 0.064(5) 0.060(5) 0.054(6) 0.002(5) 0.002(4) 0.010(4)
O01B 0.086(5) 0.113(7) 0.118(8) 0.006(7) -0.017(6) -0.006(5)
C01C 0.079(6) 0.071(6) 0.048(6) 0.009(5) -0.001(5) -0.005(5)
C01D 0.074(6) 0.053(5) 0.093(9) -0.006(6) 0.000(6) 0.012(4)
C01E 0.055(4) 0.046(4) 0.064(6) 0.005(4) 0.001(4) -0.002(3)
C01F 0.066(5) 0.060(6) 0.060(6) -0.006(5) 0.004(4) 0.007(4)
C01G 0.068(5) 0.065(5) 0.063(7) 0.014(5) 0.004(5) -0.005(4)
C01H 0.059(5) 0.046(5) 0.113(10) 0.005(6) -0.022(6) -0.006(4)
C01I 0.065(5) 0.059(5) 0.075(7) -0.011(5) -0.004(5) 0.011(4)
C01J 0.051(4) 0.049(5) 0.075(7) 0.000(5) -0.003(4) 0.000(4)
C01K 0.063(5) 0.070(6) 0.064(7) 0.001(5) 0.004(5) 0.013(4)
C01L 0.078(6) 0.034(4) 0.156(15) 0.024(7) 0.000(7) 0.001(4)
C01M 0.065(6) 0.067(6) 0.107(10) 0.009(6) 0.004(6) 0.013(5)
C01N 0.070(6) 0.075(7) 0.088(9) 0.008(7) 0.016(6) 0.002(5)
C01O 0.060(5) 0.064(6) 0.108(10) 0.002(6) 0.007(6) 0.010(4)
F01P 0.132(7) 0.091(6) 0.218(12) -0.023(7) -0.067(8) 0.040(5)
F01Q 0.326(18) 0.087(6) 0.149(11) 0.050(7) 0.007(11) -0.064(9)
C01R 0.053(5) 0.043(4) 0.119(11) 0.001(6) -0.019(5) 0.005(4)
C01S 0.071(6) 0.053(6) 0.113(11) 0.000(6) 0.003(6) 0.006(4)
C01T 0.103(8) 0.053(6) 0.093(10) 0.003(6) 0.009(7) 0.008(5)
C01U 0.093(8) 0.036(5) 0.128(12) 0.003(6) 0.002(8) 0.010(5)
C01V 0.054(6) 0.071(7) 0.180(17) -0.020(9) 0.002(7) 0.000(5)
C01X 0.062(10) 0.052(7) 0.092(16) 0.013(8) -0.002(8) 0.006(6)
C01Y 0.120(11) 0.063(7) 0.23(2) -0.037(11) -0.050(13) 0.019(7)
O1 0.076(8) 0.057(4) 0.117(15) 0.014(8) -0.018(8) -0.014(5)
C2 0.060(9) 0.043(10) 0.20(3) 0.041(13) -0.021(13) 0.007(6)
C4 0.059(8) 0.080(10) 0.114(15) 0.014(10) -0.015(8) -0.004(7)
C5 0.069(9) 0.053(8) 0.137(19) 0.020(10) -0.018(9) -0.017(6)
C2A 0.060(9) 0.043(10) 0.20(3) 0.041(13) -0.021(13) 0.007(6)
C4A 0.059(8) 0.080(10) 0.114(15) 0.014(10) -0.015(8) -0.004(7)
O1A 0.076(8) 0.057(4) 0.117(15) 0.014(8) -0.018(8) -0.014(5)
C5A 0.069(9) 0.053(8) 0.137(19) 0.020(10) -0.018(9) -0.017(6)
C1 0.062(10) 0.052(7) 0.092(16) 0.013(8) -0.002(8) 0.006(6)

loop_
_atom_type_symbol
_atom_type_description
_atom_type_scat_dispersion_real
_atom_type_scat_dispersion_imag
_atom_type_scat_source
C C 0.0181 0.0091 'International Tables Vol C Tables 4.2.6.8 and 6.1.1.4'
H H 0.0000 0.0000 'International Tables Vol C Tables 4.2.6.8 and 6.1.1.4'
F F 0.0727 0.0534 'International Tables Vol C Tables 4.2.6.8 and 6.1.1.4'
N N 0.0311 0.0180 'International Tables Vol C Tables 4.2.6.8 and 6.1.1.4'
O O 0.0492 0.0322 'International Tables Vol C Tables 4.2.6.8 and 6.1.1.4'
P P 0.2955 0.4335 'International Tables Vol C Tables 4.2.6.8 and 6.1.1.4'

loop_
_exptl_crystal_face_index_h
_exptl_crystal_face_index_k
_exptl_crystal_face_index_l
_exptl_crystal_face_perp_dist
-1 -5 -17 0.0493
-6 0 0 0.0422
-1 5 17 0.0780
6 0 -1 0.0469
1 -5 -17 0.0611
6 0 -1 0.0638
0 5 18 0.0719
-6 0 -1 0.0318
0 -5 -17 0.0426
6 0 -1 0.0562
0 3 -32 0.0247
-3 -1 -32 0.0242
3 5 -2 0.0578
2 0 34 0.0697
0 -3 31 0.0504
-3 -5 10 0.0451
5 0 -18 0.0388
4 -1 -25 0.0342
0 -4 -27 0.0296
-4 2 27 0.0798
5 3 -2 0.0535
4 4 14 0.0694
3 -3 24 0.0328
-1 -5 2 0.0380
0 5 -13 0.0552
3 5 9 0.0576
-3 -1 30 0.0486
-4 -2 19 0.0345
-4 3 12 0.0509
-6 -2 -6 0.0308
0 5 -8 0.0403
-5 -1 -22 0.0248
-3 4 -19 0.0362

loop_
_geom_angle_atom_site_label_1
_geom_angle_atom_site_label_2
_geom_angle_atom_site_label_3
_geom_angle
_geom_angle_site_symmetry_1
_geom_angle_site_symmetry_3
_geom_angle_publ_flag
F00E P001 F00O 87.8(6) . . ?
F00J P001 F00E 91.8(4) . . ?
F00J P001 F00N 179.4(7) . . ?
F00J P001 F00O 89.0(6) . . ?
F00N P001 F00E 88.4(4) . . ?
F00N P001 F00O 91.6(6) . . ?
F00R P001 F00E 174.0(6) . . ?
F00R P001 F00J 91.2(5) . . ?
F00R P001 F00N 88.6(4) . . ?
F00R P001 F00O 87.0(6) . . ?
F015 P001 F00E 92.5(6) . . ?
F015 P001 F00J 91.3(6) . . ?
F015 P001 F00N 88.1(6) . . ?
F015 P001 F00O 179.5(7) . . ?
F015 P001 F00R 92.6(7) . . ?
F00F P002 F00Y 85.4(5) . . ?
F00F P002 F01P 88.3(6) . . ?
F00P P002 F00F 91.3(6) . . ?
F00P P002 F00T 89.6(6) . . ?
F00P P002 F00Y 175.9(6) . . ?
F00P P002 F01P 88.9(5) . . ?
F00T P002 F00F 89.3(5) . . ?
F00T P002 F00Y 92.7(6) . . ?
F00T P002 F01P 177.1(8) . . ?
F01P P002 F00Y 88.7(6) . . ?
F01Q P002 F00F 176.7(7) . . ?
F01Q P002 F00P 91.7(7) . . ?
F01Q P002 F00T 92.2(8) . . ?
F01Q P002 F00Y 91.6(7) . . ?
F01Q P002 F01P 90.3(8) . . ?
C01E N00A C00X 118.1(8) . . ?
C01U O00G C01T 110.9(9) . . ?
C011 N00H C00Z 116.5(9) . . ?
C01D N00L C01L 106.2(10) . . ?
C01D N00L C01S 112.5(8) . . ?
C01O N00L C01D 110.7(8) . . ?
C01O N00L C01L 109.1(8) . . ?
C01O N00L C01S 109.6(10) . . ?
C01S N00L C01L 108.5(8) . . ?
C00Q N00M C01R 120.6(11) . . ?
N00M C00Q C016 116.0(11) . . ?
C01J C00Q N00M 124.2(10) . . ?
C01J C00Q C016 119.7(9) . . ?
C00Z C00S C01C 119.8(9) . . ?
C00Z C00S C01G 116.6(9) . . ?
C01C C00S C01G 123.5(9) . . ?
F006 C00U C01E 110.4(8) . . ?
F00C C00U F006 106.0(8) . . ?
F00C C00U C01E 113.8(9) . . ?
F00I C00U F006 103.9(9) . . ?
F00I C00U F00C 108.0(10) . . ?
F00I C00U C01E 113.9(8) . . ?
C00X C00V C013 115.3(9) . . ?
C00X C00V C01I 118.3(8) . . ?
C01I C00V C013 126.4(9) . . ?
C01H N00W C01V 110.1(8) . . ?
C01H N00W C01X 119.1(9) . . ?
C01H N00W C2 115.8(14) . . ?
C01H N00W C2A 95.2(16) . . ?
C01H N00W C1 95.6(14) . . ?
C01V N00W C01X 101.9(12) . . ?
C01V N00W C1 121(2) . . ?
C2 N00W C01V 101.5(12) . . ?
C2 N00W C01X 106.3(11) . . ?
C2A N00W C01V 126.5(19) . . ?
C2A N00W C1 101(3) . . ?
N00A C00X C00V 123.6(8) . . ?
N00A C00X C01J 117.2(9) . . ?
C00V C00X C01J 119.2(9) . . ?
N00H C00Z C00S 123.5(9) . . ?
N00H C00Z C01F 116.8(9) . . ?
C00S C00Z C01F 119.8(9) . . ?
C01G C010 C011 119.7(9) . . ?
N00H C011 C010 125.1(11) . . ?
N00H C011 C01K 114.6(10) . . ?
C010 C011 C01K 120.3(9) . . ?
C01A N012 C01M 122.4(10) . . ?
C00V C013 C014 118.3(9) . . ?
C019 C013 C00V 120.8(8) . . ?
C019 C013 C014 120.8(8) . . ?
F003 C014 F004 107.9(10) . . ?
F003 C014 F005 107.5(8) . . ?
F003 C014 C013 113.2(8) . . ?
F004 C014 F005 107.4(8) . . ?
F004 C014 C013 111.2(8) . . ?
F005 C014 C013 109.3(9) . . ?
C01I C016 C00Q 120.2(10) . . ?
F008 C018 F00D 105.1(10) . . ?
F008 C018 C01G 112.2(11) . . ?
F00B C018 F008 108.1(10) . . ?
F00B C018 F00D 106.1(11) . . ?
F00B C018 C01G 113.5(10) . . ?
F00D C018 C01G 111.4(9) . . ?
C013 C019 C01E 117.5(9) . . ?
N012 C01A C01F 122.0(10) . . ?
N012 C01A C01N 118.6(10) . . ?
C01F C01A C01N 119.4(9) . . ?
C01N C01C C00S 119.3(10) . . ?
C01U C01D N00L 114.1(9) . . ?
N00A C01E C00U 115.3(9) . . ?
N00A C01E C019 124.7(10) . . ?
C019 C01E C00U 120.0(9) . . ?
C01A C01F C00Z 119.3(10) . . ?
C00S C01G C018 120.8(10) . . ?
C010 C01G C00S 118.6(10) . . ?
C010 C01G C018 120.6(9) . . ?
N00W C01H C01R 117.0(12) . . ?
C016 C01I C00V 122.1(10) . . ?
C00Q C01J C00X 120.4(9) . . ?
F007 C01K C011 112.7(8) . . ?
F009 C01K F007 106.0(10) . . ?
F009 C01K C011 111.6(9) . . ?
F00K C01K F007 106.2(9) . . ?
F00K C01K F009 107.8(9) . . ?
F00K C01K C011 112.3(10) . . ?
C01T C01L N00L 114.6(10) . . ?
N012 C01M C01S 108.2(10) . . ?
C01C C01N C01A 122.3(11) . . ?
N00M C01R C01H 107.9(11) . . ?
C01M C01S N00L 113.7(9) . . ?
O00G C01T C01L 112.4(10) . . ?
O00G C01U C01D 112.2(10) . . ?
C5 C01X N00W 105.8(12) . . ?
C4 O1 C5 109.3(12) . . ?
C4 C2 N00W 107.3(13) . . ?
O1 C4 C2 107.6(16) . . ?
O1 C5 C01X 111.5(13) . . ?
C4A C2A N00W 109(2) . . ?
O1A C4A C2A 105(2) . . ?
C4A O1A C5A 107(2) . . ?
O1A C5A C1 110(3) . . ?
C5A C1 N00W 105.1(19) . . ?

loop_
_geom_bond_atom_site_label_1
_geom_bond_atom_site_label_2
_geom_bond_distance
_geom_bond_site_symmetry_2
_geom_bond_publ_flag
P001 F00E 1.595(8) . ?
P001 F00J 1.568(7) . ?
P001 F00N 1.583(7) . ?
P001 F00O 1.602(11) . ?
P001 F00R 1.559(8) . ?
P001 F015 1.549(11) . ?
P002 F00F 1.571(8) . ?
P002 F00P 1.554(9) . ?
P002 F00T 1.555(8) . ?
P002 F00Y 1.627(9) . ?
P002 F01P 1.577(10) . ?
P002 F01Q 1.515(11) . ?
F003 C014 1.325(13) . ?
F004 C014 1.329(12) . ?
F005 C014 1.344(12) . ?
F006 C00U 1.375(12) . ?
F007 C01K 1.341(13) . ?
F008 C018 1.343(13) . ?
F009 C01K 1.333(13) . ?
N00A C00X 1.328(13) . ?
N00A C01E 1.324(12) . ?
F00B C018 1.309(14) . ?
F00C C00U 1.314(11) . ?
F00D C018 1.372(15) . ?
O00G C01T 1.441(14) . ?
O00G C01U 1.426(15) . ?
N00H C00Z 1.356(13) . ?
N00H C011 1.327(12) . ?
F00I C00U 1.299(12) . ?
F00K C01K 1.315(12) . ?
N00L C01D 1.514(13) . ?
N00L C01L 1.526(14) . ?
N00L C01O 1.509(12) . ?
N00L C01S 1.518(17) . ?
N00M C00Q 1.400(12) . ?
N00M C01R 1.432(15) . ?
C00Q C016 1.459(16) . ?
C00Q C01J 1.358(16) . ?
C00S C00Z 1.403(14) . ?
C00S C01C 1.410(14) . ?
C00S C01G 1.445(13) . ?
C00U C01E 1.499(16) . ?
C00V C00X 1.424(13) . ?
C00V C013 1.441(12) . ?
C00V C01I 1.425(16) . ?
N00W C01H 1.492(15) . ?
N00W C01V 1.54(2) . ?
N00W C01X 1.554(15) . ?
N00W C2 1.523(16) . ?
N00W C2A 1.53(3) . ?
N00W C1 1.54(2) . ?
C00X C01J 1.433(12) . ?
C00Z C01F 1.432(13) . ?
C010 C011 1.370(17) . ?
C010 C01G 1.349(16) . ?
C011 C01K 1.486(16) . ?
N012 C01A 1.384(13) . ?
N012 C01M 1.483(18) . ?
C013 C014 1.515(13) . ?
C013 C019 1.355(14) . ?
C016 C01I 1.326(14) . ?
C018 C01G 1.509(18) . ?
C019 C01E 1.402(14) . ?
C01A C01F 1.396(14) . ?
C01A C01N 1.397(17) . ?
O01B C01Y 1.403(19) . ?
C01C C01N 1.372(15) . ?
C01D C01U 1.46(2) . ?
C01H C01R 1.502(14) . ?
C01L C01T 1.48(2) . ?
C01M C01S 1.499(17) . ?
C01X C5 1.50(2) . ?
O1 C4 1.425(19) . ?
O1 C5 1.461(19) . ?
C2 C4 1.50(3) . ?
C2A C4A 1.51(3) . ?
C4A O1A 1.43(3) . ?
O1A C5A 1.47(3) . ?
C5A C1 1.50(3) . ?

loop_
_exptl_oxdiff_crystal_face_indexfrac_h
_exptl_oxdiff_crystal_face_indexfrac_k
_exptl_oxdiff_crystal_face_indexfrac_l
_exptl_oxdiff_crystal_face_x
_exptl_oxdiff_crystal_face_y
_exptl_oxdiff_crystal_face_z
-1.0022 -4.8551 -17.2630 -0.1055 -0.4422 0.8907
-6.0738 0.1226 0.1894 0.1910 0.7932 0.5782
-0.6326 4.9008 17.3590 0.1572 0.6572 -0.7371
6.0493 -0.4725 -1.4315 -0.2001 -0.8312 -0.5188
0.8821 -4.8725 -17.3042 -0.1656 -0.6860 0.7085
6.0690 -0.2422 -0.5699 -0.1931 -0.8066 -0.5587
0.2472 4.9165 17.5154 0.1322 0.5464 -0.8270
-6.0673 -0.2278 -1.1034 0.1797 0.7511 0.6353
0.2796 -4.9173 -17.4926 -0.1484 -0.6140 0.7752
6.0465 -0.4981 -1.4820 -0.1997 -0.8338 -0.5147
0.0034 2.6852 -31.7746 -0.9723 0.2335 0.0088
-2.6897 -1.1689 -31.5476 -0.6421 0.1535 0.7511
3.2082 4.7614 -2.2846 -0.4550 0.1102 -0.8837
2.2116 0.3127 33.6266 0.7631 -0.1827 -0.6199
-0.2075 -2.9053 30.9381 0.9712 -0.2333 0.0477
-2.7393 -4.7613 10.1990 0.6408 -0.1547 0.7520
5.2594 0.3039 -17.9829 -0.6428 -0.6768 -0.3589
4.2127 -1.2274 -24.8333 -0.6884 -0.7253 0.0089
0.1434 -3.7349 -27.0339 -0.4592 -0.4847 0.7444
-3.5968 1.8218 26.6902 0.6791 0.7156 -0.1635
5.3682 2.6106 -2.0419 -0.3846 -0.4042 -0.8299
3.5941 3.9533 14.2722 0.0027 0.0041 -1.0000
2.9740 -3.1269 24.3095 0.7153 -0.6791 -0.1649
-1.4873 -5.4458 1.8101 0.4304 -0.4076 0.8054
-0.4975 5.2048 -13.3955 -0.6460 0.6127 -0.4553
2.9948 4.6952 8.8494 -0.1616 0.1523 -0.9750
-3.2024 -0.8102 30.2775 0.9204 0.3812 0.0872
-4.3766 -2.4864 19.3007 0.7831 0.3249 0.5303
-4.3252 3.4714 12.1503 0.2314 0.9627 -0.1404
-5.6982 -1.6861 -6.2774 0.1269 0.5323 0.8370
-0.3404 5.4655 -8.3164 -0.5383 0.6314 -0.5582
-4.5686 -1.2650 -22.4107 -0.3444 0.4020 0.8484
-2.5813 4.1991 -18.5367 -0.6477 0.7587 -0.0699
